data_1536305
loop_
_publ_author_name
'Olenev, A.V.'
'Shevelkov, A.V.'
'Oleneva, O.S.'
'Popovkin, B.A.'

_publ_section_title
;
 Synthesis and crystal and electronic structure of Cd2 P Cl2: the
 influence of the cation on the structure features of pnictide halides of
 group 12 metals
;
_journal_name_full 'Izvestiya Akad. Nauk, Seriya Khimicheskaya'
_journal_page_first 548
_journal_page_last 553
_journal_volume 52
_journal_year 2003
_chemical_formula_sum 'Cd2 Cl2 P'
_chemical_name_systematic 'Cd2 P Cl2'
_space_group_IT_number 14
_symmetry_space_group_name_Hall '-P 2yn'
_symmetry_space_group_name_H-M 'P 1 21/n 1'
_cell_angle_alpha 90
_cell_angle_beta 118.92
_cell_angle_gamma 90
_cell_formula_units_Z 4
_cell_length_a 7.736
_cell_length_b 8.957
_cell_length_c 7.88
_cell_volume 477.925
_citation_journal_id_ASTM IASKEA
_cod_data_source_file Olenev_IASKEA_2003_740.cif
_cod_data_source_block Cd2Cl2P1
_cod_original_cell_volume 477.9254
_cod_original_sg_symbol_Hall '-P 2ybc (x-z,y,z)'
_cod_original_formula_sum 'Cd2 Cl2 P1'
_cod_database_code 1536305

loop_
_symmetry_equiv_pos_as_xyz
x,y,z
-x+1/2,y+1/2,-z+1/2
-x,-y,-z
x-1/2,-y-1/2,z-1/2

loop_
_atom_site_label
_atom_site_type_symbol
_atom_site_fract_x
_atom_site_fract_y
_atom_site_fract_z
_atom_site_occupancy
_atom_site_U_iso_or_equiv
Cl2 Cl 0.5482 0.03113 0.3047 1 0.0
P1 P 0.00997 0.10837 0.94191 1 0.0
Cd1 Cd 0.67713 0.20238 0.7035 1 0.0
Cd2 Cd 0.20595 0.08029 0.77387 1 0.0
Cl1 Cl 0.0059 0.19807 0.42512 1 0.0
